data_8104410
loop_
_publ_author_name
'Blase, W.'
'Somer, M.'
'Cordier, G.'

_publ_section_title
;
 Crystal structure of hexapotassium triphosphidoindate
;
_journal_name_full 'Zeitschrift fuer Kristallographie (149,1979-)'
_journal_page_first 121
_journal_page_last 122
_journal_volume 195
_journal_year 1991
_chemical_formula_sum 'In K6 P3'
_chemical_name_systematic 'K6 (In P3)'
_space_group_IT_number 2
_symmetry_space_group_name_Hall '-P 1'
_symmetry_space_group_name_H-M 'P -1'
_cell_angle_alpha 82.03
_cell_angle_beta 73.11
_cell_angle_gamma 60.48
_cell_formula_units_Z 2
_cell_length_a 8.88
_cell_length_b 8.935
_cell_length_c 9.952
_cell_volume 657.465
_citation_journal_id_ASTM ZEKRDZ
_cod_data_source_file Blase_ZEKRDZ_1991_1438.cif
_cod_data_source_block In1K6P3
_cod_original_cell_volume 657.4654
_cod_original_formula_sum 'In1 K6 P3'
_cod_database_code 8104410

loop_
_symmetry_equiv_pos_as_xyz
x,y,z
-x,-y,-z

loop_
_atom_site_label
_atom_site_type_symbol
_atom_site_fract_x
_atom_site_fract_y
_atom_site_fract_z
_atom_site_occupancy
_atom_site_U_iso_or_equiv
In1 In+3 0.41653 0.82631 0.25037 1 0.0
K1 K+1 0.12436 0.48754 0.14138 1 0.0
P1 P-3 0.71253 0.55411 0.2338 1 0.0
K5 K+1 0.23459 0.11181 -0.00964 1 0.0
P3 P-3 0.14266 0.81297 0.23808 1 0.0
K6 K+1 0.43616 0.61534 -0.05384 0.5 0.0
K4 K+1 0.38741 0.44098 0.40223 1 0.0
K2 K+1 0.26092 0.1386 0.6109 1 0.0
K7 K+1 0.24554 0.7986 -0.11522 0.5 0.0
P2 P-3 0.39624 0.11926 0.2597 1 0.0
K3 K+1 0.02856 0.80953 0.61565 1 0.0
